data_7243837
loop_
_publ_author_name
'Haneda, Tsuyoshi'
'Matsuno, Shinya'
'Yamamoto, Hisanao'
'Ohtsu, Hiroyoshi'
'Kawano, Masaki'

_publ_section_title
;
 Latency control of chemical reactions in polymerization of epoxy resins
 using a hydrogen bonding network
;
_journal_issue 44
_journal_name_full CrystEngComm
_journal_page_first 7717
_journal_page_last 7719
_journal_paper_doi 10.1039/D1CE01163D
_journal_volume 23
_journal_year 2021
_chemical_formula_sum 'C21 O4 P'
_chemical_formula_weight 347.196
_chemical_name_common BTB-Pyram
_space_group_crystal_system orthorhombic
_space_group_IT_number 68
_space_group_name_Hall '-C 2a 2ac'
_space_group_name_H-M_alt 'C c c a :2'
_audit_update_record
;
2021-08-29 deposited with the CCDC.	2021-10-14 downloaded from the CCDC.
;
_cell_angle_alpha 90
_cell_angle_beta 90
_cell_angle_gamma 90
_cell_formula_units_Z 8
_cell_length_a 19.5817(2)
_cell_length_b 19.58544(6)
_cell_length_c 12.02036(6)
_cell_measurement_temperature 300
_cell_volume 4610.00(5)
_computing_cell_refinement 'RIETAN-FP (Izumi and Momma, 2007)'
_computing_molecular_graphics 'VESTA (Momma and Izumi, 2008)'
_computing_structure_refinement 'RIETAN-FP (Izumi and Momma, 2007)'
_computing_structure_solution DASH
_diffrn_ambient_temperature 300
_diffrn_measurement_device_type IP
_diffrn_radiation_type synchrotron
_diffrn_radiation_wavelength 0.800000
_diffrn_source 'Synchrotron radiation'
_diffrn_source_type 'SPring-8 BL19B2'
_exptl_absorpt_coefficient_mu 0.187
_exptl_crystal_density_diffrn 1.0005
_exptl_crystal_density_method 'not measured'
_exptl_crystal_F_000 1384.00
_pd_calc_method 'Rietveld Refinement'
_pd_instr_location ' ?'
_pd_meas_2theta_range_inc 0.0050
_pd_meas_2theta_range_max 35.0000
_pd_meas_2theta_range_min 2.0850
_pd_meas_number_of_points 6584
_pd_meas_scan_method step
_pd_proc_2theta_range_inc 0.0050
_pd_proc_2theta_range_max 35.0000
_pd_proc_2theta_range_min 2.0850
_pd_proc_ls_background_function 'Legendre polynomials'
_pd_proc_ls_pref_orient_corr ' ?'
_pd_proc_ls_profile_function 'split pseudo-Voigt function'
_pd_proc_ls_prof_R_factor 0.07507
_pd_proc_ls_prof_wR_expected 0.18146
_pd_proc_ls_prof_wR_factor 0.08895
_pd_spec_mounting ' ?'
_pd_spec_mount_mode transmission
_pd_spec_shape cylinder
_refine_diff_density_max 0.0
_refine_diff_density_min 0.0
_refine_ls_extinction_method none
_refine_ls_goodness_of_fit_all 0.4902
_refine_ls_matrix_type full
_refine_ls_number_constraints 12
_refine_ls_number_parameters 54
_refine_ls_number_restraints 43
_refine_ls_R_factor_all 0.12309
_refine_ls_R_Fsqd_factor 0.12329
_refine_ls_R_I_factor 0.14659
_refine_ls_shift/su_max 0.0
_refine_ls_weighting_details 1/<i>y</i>~i~
_refine_ls_weighting_scheme sigma
_cod_data_source_file d1ce01163d2.cif
_cod_data_source_block single_phase_CCDC2
_cod_depositor_comments 'Adding full bibliography for 7243835--7243841.cif.'
_cod_original_cell_volume 4610.02(5)
_cod_original_sg_symbol_Hall '-C 2b 2bc'
_cod_original_sg_symbol_H-M 'C c c a'
_cod_database_code 7243837

loop_
_space_group_symop_id
_space_group_symop_operation_xyz
1 x,y,z
2 -x+1/2,-y,z
3 -x,y,-z+1/2
4 x+1/2,-y,-z+1/2
5 -x,-y,-z
6 x+1/2,y,-z
7 x,-y,z+1/2
8 -x+1/2,y,z+1/2
9 x+1/2,y+1/2,z
10 -x,-y+1/2,z
11 -x+1/2,y+1/2,-z+1/2
12 x,-y+1/2,-z+1/2
13 -x+1/2,-y+1/2,-z
14 x,y+1/2,-z
15 x+1/2,-y+1/2,z+1/2
16 -x,y+1/2,z+1/2

loop_
_atom_site_label
_atom_site_fract_x
_atom_site_fract_y
_atom_site_fract_z
_atom_site_occupancy
_atom_site_symmetry_multiplicity
_atom_site_Wyckoff_symbol
_atom_site_adp_type
_atom_site_U_iso_or_equiv
_atom_site_type_symbol
C1 0.412(1) 0.124(1) 0.251(2) 1 16 i Uiso 0.131(3) C
C2 0.4660(8) 0.188(1) 0.248(4) 1 16 i Uiso 0.131(3) C
O3 0.3533(6) 0.1364(5) 0.241(1) 1 16 i Uiso 0.131(3) O
O4 0.4415(5) 0.0576(6) 0.257(1) 1 16 i Uiso 0.131(3) O
C5 0.433(1) 0.25 0.25 1 8 e Uiso 0.131(3) C
P6 0.25 0.5 -0.004(2) 1 8 h Uiso 0.090(2) P
C7 0.220(1) 0.567(1) -0.090(2) 1 16 i Uiso 0.090(2) C
C8 0.320(1) 0.526(1) 0.089(2) 1 16 i Uiso 0.090(2) C
C9 0.196(1) 0.627(1) -0.027(2) 1 16 i Uiso 0.090(2) C
C10 0.379(1) 0.562(1) 0.028(2) 1 16 i Uiso 0.090(2) C
C11 0.171(1) 0.691(1) -0.103(1) 1 16 i Uiso 0.090(2) C
C12 0.443(1) 0.582(1) 0.120(1) 1 16 i Uiso 0.090(2) C
C13 0.1395(8) 0.750(1) -0.027(1) 1 16 i Uiso 0.090(2) C
C14 0.4926(9) 0.6271(9) 0.079(1) 1 16 i Uiso 0.090(2) C

loop_
_atom_type_symbol
_atom_type_description
_atom_type_scat_dispersion_real
_atom_type_scat_dispersion_imag
_atom_type_scat_source
C C 0.0013 0.0021 'International Tables for Crystallography, Vol. C'
O O 0.0087 0.0080 'International Tables for Crystallography, Vol. C'
P P 0.1044 0.1225 'International Tables for Crystallography, Vol. C'

loop_
_geom_angle_atom_site_label_1
_geom_angle_atom_site_label_2
_geom_angle_atom_site_label_3
_geom_angle
_geom_angle_site_symmetry_1
_geom_angle_site_symmetry_2
_geom_angle_site_symmetry_3
_geom_angle_publ_flag
? ? ? ? ? ? ? ?

loop_
_geom_bond_atom_site_label_1
_geom_bond_atom_site_label_2
_geom_bond_distance
_geom_bond_site_symmetry_1
_geom_bond_site_symmetry_2
_geom_bond_publ_flag
C1 O3 1.2108 . ?_??? ?
C1 O4 1.2746 . 1_555 ?
C1 C2 1.5472 . ?_??? ?
C1 C5 2.4535 . ?_??? ?
C1 C2 2.5673 . ?_??? ?
C1 C5 2.7196 . ?_??? ?
C1 O4 3.0838 . 3_655 ?
C1 C1 3.2987 . 3_655 ?
C1 C5 3.7574 . ?_??? ?
C2 C2 1.2761 . ?_??? ?
C2 C5 1.3871 . ?_??? ?
C2 C1 1.5472 . 1_555 ?
C2 C5 1.6311 . ?_??? ?
C2 C5 2.2427 . ?_??? ?
C2 O3 2.3813 . ?_??? ?
C2 C5 2.4077 . ?_??? ?
C2 O4 2.4223 . 1_555 ?
C2 C1 2.5673 . 3_655 ?
C2 C2 2.7688 . ?_??? ?
C2 O4 2.9873 . 3_655 ?
C2 C2 3.0429 . ?_??? ?
C2 O3 3.5851 . ?_??? ?
O3 C1 1.2108 . 1_555 ?
O3 O4 2.1858 . 1_555 ?
O3 C2 2.3813 . ?_??? ?
O3 C5 2.6915 . ?_??? ?
O3 C5 2.915 . ?_??? ?
O3 C9 3.5718 . ?_??? ?
O3 C2 3.5851 . ?_??? ?
O3 C8 3.5951 . ?_??? ?
O3 C7 3.6769 . ?_??? ?
O4 C1 1.2746 . 1_555 ?
O4 O3 2.1858 . ?_??? ?
O4 O4 2.3955 . 3_655 ?
O4 C2 2.4223 . ?_??? ?
O4 C12 2.7497 . ?_??? ?
O4 C2 2.9873 . ?_??? ?
O4 C1 3.0838 . 3_655 ?
O4 C8 3.3693 . ?_??? ?
O4 C10 3.4346 . ?_??? ?
O4 C5 3.6077 . ?_??? ?
C5 C5 0.2947 . ?_??? ?
C5 C2 1.3871 . ?_??? ?
C5 C2 1.6311 . ?_??? ?
C5 C2 2.2427 . ?_??? ?
C5 C2 2.4077 . ?_??? ?
C5 C1 2.4535 . 1_555 ?
C5 C5 2.4618 . ?_??? ?
C5 C5 2.4741 . ?_??? ?
C5 O3 2.6915 . ?_??? ?
C5 C1 2.7196 . 12_555 ?
C5 O3 2.915 . ?_??? ?
C5 O4 3.6077 . 1_555 ?
C5 C13 3.6342 . ?_??? ?
C5 C13 3.7116 . ?_??? ?
C5 C1 3.7574 . 3_655 ?
P6 P6 0.4979 . ?_??? ?
P6 C7 1.4222 . ?_??? ?
P6 C8 1.7595 . ?_??? ?
P6 C7 1.789 . ?_??? ?
P6 C8 1.7916 . ?_??? ?
P6 C9 2.3105 . ?_??? ?
P6 C10 2.7126 . ?_??? ?
P6 C9 2.8032 . ?_??? ?
P6 C10 2.8038 . ?_??? ?
P6 C11 3.6909 . ?_??? ?
C7 P6 1.4222 . ?_??? ?
C7 C9 1.5277 . ?_??? ?
C7 P6 1.789 . ?_??? ?
C7 C7 2.4789 . ?_??? ?
C7 C11 2.53 . ?_??? ?
C7 C8 2.7102 . ?_??? ?
C7 C8 2.9531 . ?_??? ?
C7 C10 3.238 . ?_??? ?
C7 C10 3.466 . ?_??? ?
C7 O3 3.6769 . ?_??? ?
C8 C10 1.5337 . ?_??? ?
C8 P6 1.7595 . ?_??? ?
C8 P6 1.7916 . ?_??? ?
C8 C12 2.5273 . ?_??? ?
C8 C8 2.591 . ?_??? ?
C8 C7 2.7102 . ?_??? ?
C8 C7 2.9531 . ?_??? ?
C8 C9 3.2083 . ?_??? ?
C8 C9 3.2289 . ?_??? ?
C8 O4 3.3693 . 12_555 ?
C8 O3 3.5951 . ?_??? ?
C9 C11 1.5197 . ?_??? ?
C9 C7 1.5277 . ?_??? ?
C9 P6 2.3105 . ?_??? ?
C9 C13 2.5209 . ?_??? ?
C9 P6 2.8032 . ?_??? ?
C9 C8 3.2083 . ?_??? ?
C9 C8 3.2289 . ?_??? ?
C9 O3 3.5718 . ?_??? ?
C9 C10 3.5954 . ?_??? ?
C10 C12 1.5139 . ?_??? ?
C10 C8 1.5337 . ?_??? ?
C10 C14 2.522 . ?_??? ?
C10 P6 2.7126 . ?_??? ?
C10 P6 2.8038 . ?_??? ?
C10 C7 3.238 . ?_??? ?
C10 O4 3.4346 . 12_555 ?
C10 C7 3.466 . ?_??? ?
C10 C9 3.5954 . ?_??? ?
C11 C13 1.5075 . ?_??? ?
C11 C9 1.5197 . ?_??? ?
C11 C7 2.53 . ?_??? ?
C11 P6 3.6909 . ?_??? ?
C12 C14 1.5128 . ?_??? ?
C12 C10 1.5139 . ?_??? ?
C12 C8 2.5273 . ?_??? ?
C12 O4 2.7497 . 12_555 ?
C12 C14 3.7679 . ?_??? ?
C13 C11 1.5075 . ?_??? ?
C13 C9 2.5209 . ?_??? ?
C13 C5 3.6342 . ?_??? ?
C13 C5 3.7116 . ?_??? ?
C14 C12 1.5128 . ?_??? ?
C14 C10 2.522 . ?_??? ?
C14 C12 3.7679 . ?_??? ?
